data_7243859
loop_
_publ_author_name
'Sashida, Haruki'
'Ohyanagi, Kazuo'
'Minoura, Mao'
'Akiba, Kin-ya'

_publ_section_title
;
 Studies on tellurium-containing heterocycles. Part 18. Preparation and
 structure of 2-benzotelluropyrylium salts and 2-benzoselenopyrylium salts
;
_journal_coden_ASTM JCSPCE
_journal_issue 5
_journal_name_full
;
 Journal of the Chemical Society, Perkin Transactions 1
;
_journal_page_first 606
_journal_page_last 612
_journal_paper_doi 10.1039/b111045b
_journal_year 2002
_chemical_formula_moiety 'C13 H15 B F4 Te'
_chemical_formula_sum 'C13 H15 B F4 Te'
_chemical_formula_weight 385.67
_space_group_crystal_system orthorhombic
_space_group_IT_number 62
_space_group_name_Hall '-P 2ac 2n'
_space_group_name_H-M_alt 'P n m a'
_audit_creation_date 'Tue Nov 13 19:08:35 2001'
_audit_creation_method 'by teXsan'
_cell_angle_alpha 90
_cell_angle_beta 90
_cell_angle_gamma 90
_cell_formula_units_Z 4
_cell_length_a 14.2630(5)
_cell_length_b 6.7450(2)
_cell_length_c 14.3100(5)
_cell_measurement_reflns_used 0
_cell_measurement_temperature 190.0
_cell_measurement_theta_max 0
_cell_measurement_theta_min 0
_cell_volume 1376.68(8)
_computing_cell_refinement DENZO
_computing_data_collection DENZO
_computing_data_reduction 'teXsan Ver. 1.11'
_computing_publication_material 'teXsan Ver. 1.11'
_computing_structure_refinement 'teXsan Ver. 1.10'
_computing_structure_solution SIR92
_diffrn_measured_fraction_theta_full 0.9911
_diffrn_measured_fraction_theta_max 0.9911
_diffrn_measurement_device_type 'MAC Science DIP2030 Imaging Plate'
_diffrn_measurement_method \w
_diffrn_radiation_type 'Mo K\a'
_diffrn_radiation_wavelength 0.7107
_diffrn_reflns_limit_h_max 18
_diffrn_reflns_limit_h_min 0
_diffrn_reflns_limit_k_max 8
_diffrn_reflns_limit_k_min 0
_diffrn_reflns_limit_l_max 0
_diffrn_reflns_limit_l_min -18
_diffrn_reflns_number 1904
_diffrn_reflns_theta_full 27.25
_diffrn_reflns_theta_max 27.25
_exptl_absorpt_coefficient_mu 2.189
_exptl_absorpt_correction_type none
_exptl_crystal_colour 'pale green'
_exptl_crystal_density_diffrn 1.861
_exptl_crystal_density_method 'not measured'
_exptl_crystal_description prisms
_exptl_crystal_size_max 0.200
_exptl_crystal_size_mid 0.200
_exptl_crystal_size_min 0.200
_refine_diff_density_max 1.47
_refine_diff_density_min -2.38
_refine_ls_extinction_method none
_refine_ls_goodness_of_fit_ref 1.356
_refine_ls_hydrogen_treatment noref
_refine_ls_number_parameters 109
_refine_ls_number_reflns 1572
_refine_ls_R_factor_gt 0.0601
_refine_ls_shift/su_max 0.0020
_refine_ls_structure_factor_coef F
_refine_ls_weighting_details 'w = 1/[\s^2^(Fo) + 0.00540|Fo|^2^]'
_refine_ls_weighting_scheme calc
_refine_ls_wR_factor_ref 0.1006
_reflns_number_gt 1572
_reflns_number_total 1665
_reflns_threshold_expression F^2^>3.0\s(F^2^)
_cod_data_source_file b111045b.txt
_cod_data_source_block MMDIP149Te993Sashi190
_cod_original_cell_volume 1376.68(7)
_cod_database_code 7243859

loop_
_symmetry_equiv_pos_as_xyz
x,y,z
1/2+x,1/2-y,1/2-z
-x,1/2+y,-z
1/2-x,-y,1/2+z
-x,-y,-z
1/2-x,1/2+y,1/2+z
x,1/2-y,z
1/2+x,y,1/2-z

loop_
_atom_site_label
_atom_site_type_symbol
_atom_site_fract_x
_atom_site_fract_y
_atom_site_fract_z
_atom_site_U_iso_or_equiv
_atom_site_adp_type
_atom_site_occupancy
_atom_site_calc_flag
_atom_site_refinement_flags
_atom_site_disorder_assembly
_atom_site_disorder_group
Te1 Te 1.12024(3) 0.2500 0.72389(3) 0.0311(2) Uani 1.00 d S . .
F1 F 0.7234(3) 0.5900(7) 0.5911(4) 0.141(2) Uani 1.00 d . . .
F2 F 0.6012(4) 0.7500 0.6567(4) 0.061(1) Uani 1.00 d S . .
F3 F 0.7424(5) 0.7500 0.7203(3) 0.136(4) Uani 1.00 d S . .
C1 C 1.1134(4) 0.2500 0.5841(5) 0.031(1) Uani 1.00 d S . .
C2 C 0.9786(3) 0.2500 0.7443(5) 0.027(1) Uani 1.00 d S . .
C3 C 0.9184(3) 0.2500 0.6693(4) 0.028(1) Uani 1.00 d S . .
C4 C 0.8599(4) 0.2500 0.5104(5) 0.032(1) Uani 1.00 d S . .
C5 C 0.8718(4) 0.2500 0.4163(6) 0.035(2) Uani 1.00 d S . .
C6 C 0.9635(5) 0.2500 0.3751(4) 0.036(1) Uani 1.00 d S . .
C7 C 1.0396(4) 0.2500 0.4320(4) 0.036(1) Uani 1.00 d S . .
C8 C 0.9382(4) 0.2500 0.5715(3) 0.028(1) Uani 1.00 d S . .
C9 C 1.0310(4) 0.2500 0.5319(3) 0.026(1) Uani 1.00 d S . .
C10 C 0.9420(5) 0.2500 0.8452(4) 0.032(1) Uani 1.00 d S . .
C11 C 0.8815(3) 0.0637(8) 0.8604(4) 0.041(1) Uani 1.00 d . . .
C12 C 1.0214(5) 0.2500 0.9174(4) 0.042(2) Uani 1.00 d S . .
B1 B 0.6993(5) 0.7500 0.6400(4) 0.032(1) Uani 1.00 d S . .
H1 H 1.1713 0.2500 0.5507 0.0354 Uiso 1.00 calc S . .
H2 H 0.8542 0.2500 0.6854 0.0293 Uiso 1.00 calc S . .
H3 H 0.7977 0.2500 0.5354 0.0370 Uiso 1.00 calc S . .
H4 H 0.8182 0.2500 0.3758 0.0402 Uiso 1.00 calc S . .
H5 H 0.9701 0.2500 0.3085 0.0428 Uiso 1.00 calc S . .
H6 H 1.1014 0.2500 0.4042 0.0379 Uiso 1.00 calc S . .
H7 H 0.9184 -0.0529 0.8504 0.0474 Uiso 1.00 calc . . .
H8 H 0.8575 0.0617 0.9222 0.0474 Uiso 1.00 calc . . .
H9 H 0.8302 0.0618 0.8172 0.0474 Uiso 1.00 calc . . .
H10 H 1.0605 0.3638 0.9088 0.0450 Uiso 0.50 calc P . .
H11 H 1.0592 0.1339 0.9102 0.0450 Uiso 0.50 calc P . .
H12 H 0.9964 0.2500 0.9788 0.0450 Uiso 1.00 calc S . .

loop_
_atom_site_aniso_label
_atom_site_aniso_U_11
_atom_site_aniso_U_22
_atom_site_aniso_U_33
_atom_site_aniso_U_12
_atom_site_aniso_U_13
_atom_site_aniso_U_23
Te1 0.0245(4) 0.0398(4) 0.0291(4) 0.0000 -0.00273(9) 0.0000
F1 0.063(3) 0.145(4) 0.215(6) -0.008(2) 0.016(3) -0.123(4)
F2 0.037(2) 0.090(4) 0.056(3) 0.0000 0.009(2) 0.0000
F3 0.071(5) 0.29(1) 0.049(3) 0.0000 -0.025(2) 0.0000
C1 0.029(3) 0.037(3) 0.027(3) 0.0000 0.001(2) 0.0000
C2 0.024(3) 0.026(2) 0.031(2) 0.0000 0.006(3) 0.0000
C3 0.016(3) 0.038(2) 0.029(3) 0.0000 0.003(2) 0.0000
C4 0.036(3) 0.027(2) 0.033(3) 0.0000 -0.004(2) 0.0000
C5 0.040(4) 0.033(3) 0.033(4) 0.0000 -0.011(2) 0.0000
C6 0.050(4) 0.026(2) 0.031(3) 0.0000 0.000(2) 0.0000
C7 0.047(3) 0.028(2) 0.033(2) 0.0000 0.004(2) 0.0000
C8 0.033(3) 0.021(2) 0.029(2) 0.0000 -0.001(2) 0.0000
C9 0.033(3) 0.024(2) 0.020(2) 0.0000 -0.004(2) 0.0000
C10 0.036(3) 0.029(2) 0.029(3) 0.0000 0.007(2) 0.0000
C11 0.051(3) 0.037(2) 0.036(2) -0.007(1) 0.009(2) 0.005(2)
C12 0.048(4) 0.054(3) 0.023(2) 0.0000 0.006(3) 0.0000
B1 0.031(3) 0.042(3) 0.022(2) 0.0000 0.004(2) 0.0000

loop_
_atom_type_symbol
_atom_type_description
_atom_type_scat_dispersion_real
_atom_type_scat_dispersion_imag
_atom_type_scat_source
C C 0.003 0.002
;International Tables for Crystallography
(1992, Vol. C, Tables 4.2.6.8 and 6.1.1.1)
;
B B 0.001 0.001
;International Tables for Crystallography
(1992, Vol. C, Tables 4.2.6.8 and 6.1.1.1)
;
F F 0.017 0.010
;International Tables for Crystallography
(1992, Vol. C, Tables 4.2.6.8 and 6.1.1.1)
;
Te Te -0.531 1.675
;International Tables for Crystallography
(1992, Vol. C, Tables 4.2.6.8 and 6.1.1.1)
;
H H 0.000 0.000
;International Tables for Crystallography
(1992, Vol. C, Table 6.1.1.2)
;

loop_
_geom_angle_atom_site_label_1
_geom_angle_atom_site_label_2
_geom_angle_atom_site_label_3
_geom_angle
_geom_angle_site_symmetry_1
_geom_angle_site_symmetry_2
_geom_angle_site_symmetry_3
_geom_angle_publ_flag
C1 Te1 C2 95.4(3) . . . yes
Te1 C1 C9 125.2(4) . . . yes
Te1 C1 H1 117.2 . . . no
C9 C1 H1 117.5 . . . no
Te1 C2 C3 120.5(5) . . . yes
Te1 C2 C10 118.1(5) . . . yes
Te1 C2 H2 146.4 . . . no
C3 C2 C10 121.5(5) . . . yes
C3 C2 H2 25.9 . . . no
C10 C2 H2 95.5 . . . no
C2 C3 C8 129.9(5) . . . yes
C2 C3 H2 114.5 . . . no
C8 C3 H2 115.6 . . . no
C5 C4 C8 120.9(6) . . . yes
C5 C4 H3 119.1 . . . no
C5 C4 H4 24.3 . . . no
C8 C4 H3 120.0 . . . no
C8 C4 H4 145.2 . . . no
H3 C4 H4 94.8 . . . no
C4 C5 C6 121.4(5) . . . yes
C4 C5 H3 24.6 . . . no
C4 C5 H4 120.0 . . . no
C4 C5 H5 144.9 . . . no
C6 C5 H3 146.1 . . . no
C6 C5 H4 118.6 . . . no
C6 C5 H5 23.4 . . . no
H3 C5 H4 95.3 . . . no
H3 C5 H5 169.5 . . . no
H4 C5 H5 95.1 . . . no
C5 C6 C7 118.8(5) . . . yes
C5 C6 H4 24.0 . . . no
C5 C6 H5 120.0 . . . no
C5 C6 H6 143.8 . . . no
C7 C6 H4 142.8 . . . no
C7 C6 H5 121.2 . . . no
C7 C6 H6 24.9 . . . no
H4 C6 H5 96.0 . . . no
H4 C6 H6 167.7 . . . no
H5 C6 H6 96.3 . . . no
C6 C7 C9 122.0(5) . . . yes
C6 C7 H5 23.8 . . . no
C6 C7 H6 118.9 . . . no
C9 C7 H5 145.8 . . . no
C9 C7 H6 119.2 . . . no
H5 C7 H6 95.0 . . . no
C3 C8 C4 116.6(5) . . . yes
C3 C8 C9 124.6(5) . . . yes
C3 C8 H2 24.9 . . . no
C3 C8 H3 93.0 . . . no
C4 C8 C9 118.8(5) . . . yes
C4 C8 H2 91.7 . . . no
C4 C8 H3 23.6 . . . no
C9 C8 H2 149.5 . . . no
C9 C8 H3 142.4 . . . no
H2 C8 H3 68.1 . . . no
C1 C9 C7 117.5(5) . . . yes
C1 C9 C8 124.4(5) . . . yes
C1 C9 H1 24.8 . . . no
C1 C9 H6 93.6 . . . no
C7 C9 C8 118.1(5) . . . yes
C7 C9 H1 92.7 . . . no
C7 C9 H6 23.9 . . . no
C8 C9 H1 149.2 . . . no
C8 C9 H6 142.0 . . . no
H1 C9 H6 68.8 . . . no
C2 C10 C11 108.9(3) . . . yes
C2 C10 C11 108.9(3) . . 7_555 yes
C2 C10 C12 112.5(5) . . . yes
C2 C10 H7 95.1 . . . no
C2 C10 H7 95.1 . . 7_555 no
C2 C10 H8 134.3 . . . no
C2 C10 H8 134.3 . . 7_555 no
C2 C10 H9 94.6 . . . no
C2 C10 H9 94.6 . . 7_555 no
C2 C10 H10 97.8 . . . no
C2 C10 H10 97.8 . . 7_555 no
C2 C10 H11 98.6 . . . no
C2 C10 H11 98.6 . . 7_555 no
C2 C10 H12 138.1 . . . no
C11 C10 C11 109.4(5) . . 7_555 yes
C11 C10 C12 108.6(3) . . . yes
C11 C10 H7 25.7 . . . no
C11 C10 H7 135.1 . . 7_555 no
C11 C10 H8 25.5 . . . no
C11 C10 H8 95.7 . . 7_555 no
C11 C10 H9 25.6 . . . no
C11 C10 H9 95.5 . . 7_555 no
C11 C10 H10 134.3 . . . no
C11 C10 H10 95.3 . . 7_555 no
C11 C10 H11 94.6 . . . no
C11 C10 H11 134.3 . . 7_555 no
C11 C10 H12 94.5 . . . no
C11 C10 C12 108.6(3) 7_555 . . yes
C11 C10 H7 135.1 7_555 . . no
C11 C10 H7 25.7 7_555 . 7_555 no
C11 C10 H8 95.7 7_555 . . no
C11 C10 H8 25.5 7_555 . 7_555 no
C11 C10 H9 95.5 7_555 . . no
C11 C10 H9 25.6 7_555 . 7_555 no
C11 C10 H10 95.3 7_555 . . no
C11 C10 H10 134.3 7_555 . 7_555 no
C11 C10 H11 134.3 7_555 . . no
C11 C10 H11 94.6 7_555 . 7_555 no
C11 C10 H12 94.5 7_555 . . no
C12 C10 H7 95.5 . . . no
C12 C10 H7 95.5 . . 7_555 no
C12 C10 H8 94.1 . . . no
C12 C10 H8 94.1 . . 7_555 no
C12 C10 H9 134.2 . . . no
C12 C10 H9 134.2 . . 7_555 no
C12 C10 H10 25.8 . . . no
C12 C10 H10 25.8 . . 7_555 no
C12 C10 H11 25.8 . . . no
C12 C10 H11 25.8 . . 7_555 no
C12 C10 H12 25.5 . . . no
H7 C10 H7 160.8 . . 7_555 no
H7 C10 H8 44.0 . . . no
H7 C10 H8 119.4 . . 7_555 no
H7 C10 H9 43.9 . . . no
H7 C10 H9 119.0 . . 7_555 no
H7 C10 H10 118.9 . . . no
H7 C10 H10 75.6 . . 7_555 no
H7 C10 H11 75.0 . . . no
H7 C10 H11 119.3 . . 7_555 no
H7 C10 H12 91.6 . . . no
H7 C10 H8 119.4 7_555 . . no
H7 C10 H8 44.0 7_555 . 7_555 no
H7 C10 H9 119.0 7_555 . . no
H7 C10 H9 43.9 7_555 . 7_555 no
H7 C10 H10 75.6 7_555 . . no
H7 C10 H10 118.9 7_555 . 7_555 no
H7 C10 H11 119.3 7_555 . . no
H7 C10 H11 75.0 7_555 . 7_555 no
H7 C10 H12 91.6 7_555 . . no
H8 C10 H8 75.8 . . 7_555 no
H8 C10 H9 43.9 . . . no
H8 C10 H9 91.7 . . 7_555 no
H8 C10 H10 118.0 . . . no
H8 C10 H10 90.8 . . 7_555 no
H8 C10 H11 89.9 . . . no
H8 C10 H11 117.7 . . 7_555 no
H8 C10 H12 74.1 . . . no
H8 C10 H9 91.7 7_555 . . no
H8 C10 H9 43.9 7_555 . 7_555 no
H8 C10 H10 90.8 7_555 . . no
H8 C10 H10 118.0 7_555 . 7_555 no
H8 C10 H11 117.7 7_555 . . no
H8 C10 H11 89.9 7_555 . 7_555 no
H8 C10 H12 74.1 7_555 . . no
H9 C10 H9 75.3 . . 7_555 no
H9 C10 H10 160.0 . . . no
H9 C10 H10 119.0 . . 7_555 no
H9 C10 H11 118.4 . . . no
H9 C10 H11 159.9 . . 7_555 no
H9 C10 H12 117.8 . . . no
H9 C10 H10 119.0 7_555 . . no
H9 C10 H10 160.0 7_555 . 7_555 no
H9 C10 H11 159.9 7_555 . . no
H9 C10 H11 118.4 7_555 . 7_555 no
H9 C10 H12 117.8 7_555 . . no
H10 C10 H10 43.6 . . 7_555 no
H10 C10 H11 44.1 . . . no
H10 C10 H11 0.9 . . 7_555 no
H10 C10 H12 44.3 . . . no
H10 C10 H11 0.9 7_555 . . no
H10 C10 H11 44.1 7_555 . 7_555 no
H10 C10 H12 44.3 7_555 . . no
H11 C10 H11 44.5 . . 7_555 no
H11 C10 H12 43.9 . . . no
H11 C10 H12 43.9 7_555 . . no
C10 C11 H7 110.0 . . . no
C10 C11 H8 110.3 . . . no
C10 C11 H9 110.4 . . . no
H7 C11 H8 109.1 . . . no
H7 C11 H9 108.2 . . . no
H8 C11 H9 108.9 . . . no
C10 C12 H10 110.0 . . . no
C10 C12 H10 110.0 . . 7_555 no
C10 C12 H11 110.0 . . . no
C10 C12 H11 110.0 . . 7_555 no
C10 C12 H12 110.3 . . . no
H10 C12 H10 106.8 . . 7_555 no
H10 C12 H11 108.4 . . . no
H10 C12 H11 1.9 . . 7_555 no
H10 C12 H12 109.8 . . . no
H10 C12 H11 1.9 7_555 . . no
H10 C12 H11 108.4 7_555 . 7_555 no
H10 C12 H12 109.8 7_555 . . no
H11 C12 H11 110.0 . . 7_555 no
H11 C12 H12 108.2 . . . no
H11 C12 H12 108.2 7_555 . . no
F1 B1 F1 108.4(6) . . 7_565 yes
F1 B1 F2 110.0(4) . . . yes
F1 B1 F3 110.0(4) . . . yes
F1 B1 F2 110.0(4) 7_565 . . yes
F1 B1 F3 110.0(4) 7_565 . . yes
F2 B1 F3 108.4(6) . . . yes

loop_
_geom_bond_atom_site_label_1
_geom_bond_atom_site_label_2
_geom_bond_distance
_geom_bond_site_symmetry_1
_geom_bond_site_symmetry_2
_geom_bond_publ_flag
Te1 C1 2.003(7) . . yes
Te1 C2 2.042(5) . . yes
F1 B1 1.330(5) . . yes
F2 B1 1.421(7) . . yes
F3 B1 1.304(7) . . yes
C1 C9 1.392(7) . . yes
C1 H1 0.955 . . no
C2 C3 1.374(8) . . yes
C2 C10 1.536(9) . . yes
C2 H2 1.963 . . no
C3 C8 1.429(7) . . yes
C3 H2 0.944 . . no
C4 C5 1.36(1) . . yes
C4 C8 1.418(8) . . yes
C4 H3 0.957 . . no
C4 H4 2.015 . . no
C5 C6 1.434(9) . . yes
C5 H3 2.005 . . no
C5 H4 0.959 . . no
C5 H5 2.085 . . no
C6 C7 1.357(8) . . yes
C6 H4 2.072 . . no
C6 H5 0.957 . . no
C6 H6 2.012 . . no
C7 C9 1.436(7) . . yes
C7 H5 2.026 . . no
C7 H6 0.968 . . no
C8 C9 1.439(8) . . yes
C8 H2 2.024 . . no
C8 H3 2.070 . . no
C9 H1 2.020 . . no
C9 H6 2.086 . . no
C10 C11 1.539(6) . . yes
C10 C11 1.539(6) . 7_555 yes
C10 C12 1.533(9) . . yes
C10 H7 2.072 . . no
C10 H7 2.072 . 7_555 no
C10 H8 2.069 . . no
C10 H8 2.069 . 7_555 no
C10 H9 2.078 . . no
C10 H9 2.078 . 7_555 no
C10 H10 2.067 . . no
C10 H10 2.067 . 7_555 no
C10 H11 2.067 . . no
C10 H11 2.067 . 7_555 no
C10 H12 2.064 . . no
C11 H7 0.957 . . no
C11 H8 0.948 . . no
C11 H9 0.959 . . no
C12 H10 0.957 . . no
C12 H10 0.957 . 7_555 no
C12 H11 0.956 . . no
C12 H11 0.956 . 7_555 no
C12 H12 0.948 . . no

loop_
_geom_contact_atom_site_label_1
_geom_contact_atom_site_label_2
_geom_contact_distance
_geom_contact_site_symmetry_1
_geom_contact_site_symmetry_2
F1 C4 3.223(6) . .
F2 C6 3.258(8) . 4_665
F3 C5 3.243(9) . 4_665
F3 C11 3.526(7) . 1_565
F3 C11 3.526(7) . 7_555
C1 C5 3.3791(5) . 3_756
C1 C5 3.3791(5) . 3_746
C7 C8 3.3877(8) . 3_756
C7 C8 3.3877(8) . 3_746
